data_1557660
loop_
_publ_author_name
'Shi, Peng'
'Xu, Shijie'
'Ma, Yiming'
'Tang, Weiwei'
'Zhang, Feng'
'Wang, Jingkang'
'Gong, Junbo'

_publ_section_title
;
 Probing the structural pathway of conformational polymorph nucleation by
 comparing a series of \a,\w-alkanedicarboxylic acids
;
_journal_coeditor_code LQ5027
_journal_issue 3
_journal_name_full IUCrJ
_journal_page_first
;
;
_journal_paper_doi 10.1107/S205225252000233X
_journal_volume 7
_journal_year 2020
_chemical_formula_moiety 'C13 H24 O4'
_chemical_formula_sum 'C13 H24 O4'
_chemical_formula_weight 244.32
_space_group_crystal_system monoclinic
_space_group_IT_number 14
_space_group_name_Hall '-P 2yn'
_space_group_name_H-M_alt 'P 1 21/n 1'
_atom_sites_solution_hydrogens geom
_atom_sites_solution_primary dual
_audit_creation_date 2019-11-28
_audit_creation_method
;
Olex2 1.2
(compiled 2018.05.29 svn.r3508 for OlexSys, GUI svn.r5506)
;
_audit_update_record
;
????
;
_cell_angle_alpha 90
_cell_angle_beta 90.84(3)
_cell_angle_gamma 90
_cell_formula_units_Z 4
_cell_length_a 5.5195(11)
_cell_length_b 9.4058(19)
_cell_length_c 26.283(5)
_cell_measurement_reflns_used 3205
_cell_measurement_temperature 113(2)
_cell_measurement_theta_max 27.8784
_cell_measurement_theta_min 2.6632
_cell_volume 1364.3(5)
_computing_cell_refinement 'CrystalClear (Rigaku Inc., 2008)'
_computing_data_collection 'CrystalClear (Rigaku Inc., 2008)'
_computing_data_reduction 'CrystalClear (Rigaku Inc., 2008)'
_computing_molecular_graphics 'Olex2 (Dolomanov et al., 2009)'
_computing_publication_material 'Olex2 (Dolomanov et al., 2009)'
_computing_structure_refinement 'ShelXL (Sheldrick, 2015)'
_computing_structure_solution 'ShelXT (Sheldrick, 2015)'
_diffrn_ambient_temperature 113.15
_diffrn_measured_fraction_theta_full 0.989
_diffrn_measured_fraction_theta_max 0.988
_diffrn_measurement_device_type 'Rigaku Saturn 70 CCD'
_diffrn_measurement_method '\w scans'
_diffrn_radiation_monochromator graphite
_diffrn_radiation_type MoK\a
_diffrn_radiation_wavelength 0.71073
_diffrn_reflns_av_R_equivalents 0.0529
_diffrn_reflns_av_unetI/netI 0.0415
_diffrn_reflns_Laue_measured_fraction_full 0.989
_diffrn_reflns_Laue_measured_fraction_max 0.988
_diffrn_reflns_limit_h_max 7
_diffrn_reflns_limit_h_min -7
_diffrn_reflns_limit_k_max 12
_diffrn_reflns_limit_k_min -12
_diffrn_reflns_limit_l_max 34
_diffrn_reflns_limit_l_min -34
_diffrn_reflns_number 12368
_diffrn_reflns_point_group_measured_fraction_full 0.989
_diffrn_reflns_point_group_measured_fraction_max 0.988
_diffrn_reflns_theta_full 25.242
_diffrn_reflns_theta_max 27.867
_diffrn_reflns_theta_min 1.550
_exptl_absorpt_coefficient_mu 0.086
_exptl_absorpt_correction_T_max 1.0000
_exptl_absorpt_correction_T_min 0.7635
_exptl_absorpt_correction_type multi-scan
_exptl_absorpt_process_details CrystalClear(Rigaku,2008)
_exptl_crystal_colour colourless
_exptl_crystal_colour_primary colourless
_exptl_crystal_density_diffrn 1.189
_exptl_crystal_description prism
_exptl_crystal_F_000 536
_exptl_crystal_size_max 0.2
_exptl_crystal_size_mid 0.18
_exptl_crystal_size_min 0.15
_refine_diff_density_max 0.473
_refine_diff_density_min -0.502
_refine_diff_density_rms 0.154
_refine_ls_extinction_method none
_refine_ls_goodness_of_fit_ref 1.024
_refine_ls_hydrogen_treatment constr
_refine_ls_matrix_type full
_refine_ls_number_parameters 156
_refine_ls_number_reflns 3215
_refine_ls_number_restraints 1
_refine_ls_restrained_S_all 1.026
_refine_ls_R_factor_all 0.0808
_refine_ls_R_factor_gt 0.0573
_refine_ls_shift/su_max 0.001
_refine_ls_shift/su_mean 0.000
_refine_ls_structure_factor_coef Fsqd
_refine_ls_weighting_details 'w=1/[\s^2^(Fo^2^)+(0.1658P)^2^+0.1380P] where P=(Fo^2^+2Fc^2^)/3'
_refine_ls_weighting_scheme calc
_refine_ls_wR_factor_gt 0.1826
_refine_ls_wR_factor_ref 0.2351
_reflns_Friedel_coverage 0.000
_reflns_number_gt 2511
_reflns_number_total 3215
_reflns_threshold_expression 'I > 2\s(I)'
_cod_data_source_file lq5027.cif
_cod_data_source_block DA13
_cod_database_code 1557660
_shelx_shelxl_version_number 2018/3
_shelx_space_group_comment
;
The symmetry employed for this shelxl refinement is uniquely defined
by the following loop, which should always be used as a source of
symmetry information in preference to the above space-group names.
They are only intended as comments.
;
_shelx_estimated_absorpt_t_max 0.987
_shelx_estimated_absorpt_t_min 0.983
_olex2_refinement_description
;
1. Fixed Uiso
 At 1.2 times of:
  All C(H,H) groups
 At 1.5 times of:
  All O(H) groups
2. Rigid bond restraints
 O4, C13
 with sigma for 1-2 distances of 0.001 and sigma for 1-3 distances of 0.001
3.a Secondary CH2 refined with riding coordinates:
 C2(H2A,H2B), C3(H3A,H3B), C4(H4A,H4B), C5(H5A,H5B), C6(H6B,H6A), C7(H7B,H7A),
 C8(H8A,H8B), C9(H9A,H9B), C10(H10A,H10B), C11(H11A,H11B), C12(H12A,H12B)
3.b Idealised tetrahedral OH refined as rotating group:
 O2(H2), O3(H3)
;
_olex2_submission_special_instructions 'No special instructions were received'

loop_
_space_group_symop_operation_xyz
'x, y, z'
'-x+1/2, y+1/2, -z+1/2'
'-x, -y, -z'
'x-1/2, -y-1/2, z-1/2'

loop_
_atom_site_label
_atom_site_type_symbol
_atom_site_fract_x
_atom_site_fract_y
_atom_site_fract_z
_atom_site_U_iso_or_equiv
_atom_site_adp_type
_atom_site_occupancy
_atom_site_site_symmetry_order
_atom_site_calc_flag
_atom_site_refinement_flags_posn
_atom_site_refinement_flags_adp
_atom_site_refinement_flags_occupancy
_atom_site_disorder_assembly
_atom_site_disorder_group
O1 O -0.7540(2) 0.40321(16) -0.00297(5) 0.0302(4) Uani 1 1 d . . . . .
O2 O -0.8853(2) 0.51735(17) 0.06590(5) 0.0337(4) Uani 1 1 d . . . . .
H2 H -0.991731 0.545969 0.045153 0.051 Uiso 1 1 calc GR . . . .
O3 O 1.3700(2) 0.32662(15) 0.48754(5) 0.0313(4) Uani 1 1 d . . . . .
H3 H 1.482105 0.370864 0.502601 0.047 Uiso 1 1 calc GR . . . .
O4 O 1.2713(2) 0.54564(15) 0.46127(5) 0.0311(4) Uani 1 1 d . U . . .
C1 C -0.7380(3) 0.4289(2) 0.04279(6) 0.0222(4) Uani 1 1 d . . . . .
C2 C -0.5529(3) 0.3583(2) 0.07687(7) 0.0282(5) Uani 1 1 d . . . . .
H2A H -0.417595 0.325409 0.055535 0.034 Uiso 1 1 calc R . . . .
H2B H -0.628122 0.272900 0.091985 0.034 Uiso 1 1 calc R . . . .
C3 C -0.4470(3) 0.4491(2) 0.12015(7) 0.0245(4) Uani 1 1 d . . . . .
H3A H -0.580141 0.484559 0.141570 0.029 Uiso 1 1 calc R . . . .
H3B H -0.362722 0.532376 0.105663 0.029 Uiso 1 1 calc R . . . .
C4 C -0.2683(3) 0.3632(2) 0.15315(7) 0.0263(4) Uani 1 1 d . . . . .
H4A H -0.359114 0.289610 0.171888 0.032 Uiso 1 1 calc R . . . .
H4B H -0.152816 0.313995 0.130705 0.032 Uiso 1 1 calc R . . . .
C5 C -0.1258(3) 0.4542(2) 0.19139(7) 0.0264(4) Uani 1 1 d . . . . .
H5A H -0.241032 0.504656 0.213565 0.032 Uiso 1 1 calc R . . . .
H5B H -0.032320 0.526722 0.172703 0.032 Uiso 1 1 calc R . . . .
C6 C 0.0491(3) 0.3662(2) 0.22471(7) 0.0269(5) Uani 1 1 d . . . . .
H6B H -0.046043 0.297876 0.244957 0.032 Uiso 1 1 calc R . . . .
H6A H 0.156545 0.310728 0.202350 0.032 Uiso 1 1 calc R . . . .
C7 C 0.2060(3) 0.4562(2) 0.26104(7) 0.0262(4) Uani 1 1 d . . . . .
H7B H 0.303351 0.523648 0.240888 0.031 Uiso 1 1 calc R . . . .
H7A H 0.099036 0.512546 0.283261 0.031 Uiso 1 1 calc R . . . .
C8 C 0.3767(3) 0.3660(2) 0.29435(7) 0.0261(4) Uani 1 1 d . . . . .
H8A H 0.278403 0.300046 0.314937 0.031 Uiso 1 1 calc R . . . .
H8B H 0.480025 0.307783 0.271988 0.031 Uiso 1 1 calc R . . . .
C9 C 0.5401(3) 0.4533(2) 0.33018(7) 0.0263(5) Uani 1 1 d . . . . .
H9A H 0.639609 0.518871 0.309726 0.032 Uiso 1 1 calc R . . . .
H9B H 0.437443 0.511539 0.352656 0.032 Uiso 1 1 calc R . . . .
C10 C 0.7080(3) 0.3602(2) 0.36305(7) 0.0243(4) Uani 1 1 d . . . . .
H10A H 0.607518 0.297945 0.384612 0.029 Uiso 1 1 calc R . . . .
H10B H 0.803509 0.298157 0.340451 0.029 Uiso 1 1 calc R . . . .
C11 C 0.8827(3) 0.4442(2) 0.39737(7) 0.0237(4) Uani 1 1 d . . . . .
H11A H 0.984986 0.506223 0.376134 0.028 Uiso 1 1 calc R . . . .
H11B H 0.788803 0.505667 0.420448 0.028 Uiso 1 1 calc R . . . .
C12 C 1.0448(3) 0.3448(2) 0.42893(7) 0.0231(4) Uani 1 1 d . . . . .
H12A H 0.941027 0.288683 0.451876 0.028 Uiso 1 1 calc R . . . .
H12B H 1.124149 0.277187 0.405588 0.028 Uiso 1 1 calc R . . . .
C13 C 1.2373(3) 0.4171(2) 0.46043(6) 0.0218(4) Uani 1 1 d . U . . .

loop_
_atom_site_aniso_label
_atom_site_aniso_U_11
_atom_site_aniso_U_22
_atom_site_aniso_U_33
_atom_site_aniso_U_23
_atom_site_aniso_U_13
_atom_site_aniso_U_12
O1 0.0265(7) 0.0413(9) 0.0224(7) -0.0064(6) -0.0093(5) 0.0081(6)
O2 0.0288(7) 0.0493(10) 0.0228(7) -0.0037(6) -0.0089(5) 0.0157(6)
O3 0.0289(7) 0.0286(8) 0.0359(8) 0.0033(6) -0.0183(6) -0.0021(5)
O4 0.0308(7) 0.0260(7) 0.0358(8) 0.0016(6) -0.0174(6) -0.0016(5)
C1 0.0189(8) 0.0258(9) 0.0217(9) -0.0018(7) -0.0070(6) -0.0014(6)
C2 0.0288(9) 0.0284(10) 0.0270(10) -0.0028(8) -0.0139(7) 0.0053(7)
C3 0.0233(8) 0.0291(10) 0.0207(9) -0.0019(7) -0.0078(7) 0.0025(7)
C4 0.0230(8) 0.0328(10) 0.0227(9) 0.0013(7) -0.0089(7) 0.0003(7)
C5 0.0208(9) 0.0362(11) 0.0219(9) -0.0007(7) -0.0088(7) 0.0018(7)
C6 0.0227(9) 0.0354(11) 0.0221(9) 0.0024(7) -0.0104(7) -0.0005(7)
C7 0.0213(9) 0.0344(11) 0.0227(9) 0.0008(7) -0.0094(7) 0.0003(7)
C8 0.0210(8) 0.0347(11) 0.0224(9) 0.0007(8) -0.0089(7) -0.0014(7)
C9 0.0202(9) 0.0358(11) 0.0227(9) 0.0010(8) -0.0093(7) -0.0004(7)
C10 0.0192(8) 0.0325(10) 0.0210(9) -0.0002(7) -0.0078(6) -0.0032(7)
C11 0.0196(8) 0.0301(10) 0.0211(9) 0.0013(7) -0.0076(6) -0.0021(7)
C12 0.0194(8) 0.0279(10) 0.0218(9) 0.0007(7) -0.0078(6) -0.0021(7)
C13 0.0182(7) 0.0299(8) 0.0171(8) 0.0008(7) -0.0038(6) -0.0003(7)

loop_
_atom_type_symbol
_atom_type_description
_atom_type_scat_dispersion_real
_atom_type_scat_dispersion_imag
_atom_type_scat_source
C C 0.0033 0.0016 'International Tables Vol C Tables 4.2.6.8 and 6.1.1.4'
H H 0.0000 0.0000 'International Tables Vol C Tables 4.2.6.8 and 6.1.1.4'
O O 0.0106 0.0060 'International Tables Vol C Tables 4.2.6.8 and 6.1.1.4'

loop_
_geom_angle_atom_site_label_1
_geom_angle_atom_site_label_2
_geom_angle_atom_site_label_3
_geom_angle
_geom_angle_site_symmetry_1
_geom_angle_site_symmetry_3
_geom_angle_publ_flag
C1 O2 H2 109.5 . . ?
C13 O3 H3 109.5 . . ?
O1 C1 O2 122.65(15) . . ?
O1 C1 C2 122.32(16) . . ?
O2 C1 C2 115.01(15) . . ?
C1 C2 H2A 108.2 . . ?
C1 C2 H2B 108.2 . . ?
C1 C2 C3 116.39(16) . . ?
H2A C2 H2B 107.3 . . ?
C3 C2 H2A 108.2 . . ?
C3 C2 H2B 108.2 . . ?
C2 C3 H3A 109.4 . . ?
C2 C3 H3B 109.4 . . ?
C2 C3 C4 111.19(15) . . ?
H3A C3 H3B 108.0 . . ?
C4 C3 H3A 109.4 . . ?
C4 C3 H3B 109.4 . . ?
C3 C4 H4A 108.9 . . ?
C3 C4 H4B 108.9 . . ?
H4A C4 H4B 107.7 . . ?
C5 C4 C3 113.41(16) . . ?
C5 C4 H4A 108.9 . . ?
C5 C4 H4B 108.9 . . ?
C4 C5 H5A 109.0 . . ?
C4 C5 H5B 109.0 . . ?
C4 C5 C6 112.71(16) . . ?
H5A C5 H5B 107.8 . . ?
C6 C5 H5A 109.0 . . ?
C6 C5 H5B 109.0 . . ?
C5 C6 H6B 108.8 . . ?
C5 C6 H6A 108.8 . . ?
H6B C6 H6A 107.7 . . ?
C7 C6 C5 113.69(16) . . ?
C7 C6 H6B 108.8 . . ?
C7 C6 H6A 108.8 . . ?
C6 C7 H7B 109.0 . . ?
C6 C7 H7A 109.0 . . ?
H7B C7 H7A 107.8 . . ?
C8 C7 C6 112.73(17) . . ?
C8 C7 H7B 109.0 . . ?
C8 C7 H7A 109.0 . . ?
C7 C8 H8A 108.8 . . ?
C7 C8 H8B 108.8 . . ?
H8A C8 H8B 107.7 . . ?
C9 C8 C7 113.90(16) . . ?
C9 C8 H8A 108.8 . . ?
C9 C8 H8B 108.8 . . ?
C8 C9 H9A 109.1 . . ?
C8 C9 H9B 109.1 . . ?
H9A C9 H9B 107.8 . . ?
C10 C9 C8 112.68(16) . . ?
C10 C9 H9A 109.1 . . ?
C10 C9 H9B 109.1 . . ?
C9 C10 H10A 108.7 . . ?
C9 C10 H10B 108.7 . . ?
H10A C10 H10B 107.6 . . ?
C11 C10 C9 114.05(15) . . ?
C11 C10 H10A 108.7 . . ?
C11 C10 H10B 108.7 . . ?
C10 C11 H11A 109.4 . . ?
C10 C11 H11B 109.4 . . ?
H11A C11 H11B 108.0 . . ?
C12 C11 C10 111.24(15) . . ?
C12 C11 H11A 109.4 . . ?
C12 C11 H11B 109.4 . . ?
C11 C12 H12A 108.5 . . ?
C11 C12 H12B 108.5 . . ?
H12A C12 H12B 107.5 . . ?
C13 C12 C11 115.21(15) . . ?
C13 C12 H12A 108.5 . . ?
C13 C12 H12B 108.5 . . ?
O3 C13 C12 112.80(16) . . ?
O4 C13 O3 122.80(15) . . ?
O4 C13 C12 124.40(15) . . ?

loop_
_geom_bond_atom_site_label_1
_geom_bond_atom_site_label_2
_geom_bond_distance
_geom_bond_site_symmetry_2
_geom_bond_publ_flag
O1 C1 1.229(2) . ?
O2 H2 0.8400 . ?
O2 C1 1.318(2) . ?
O3 H3 0.8400 . ?
O3 C13 1.324(2) . ?
O4 C13 1.224(2) . ?
C1 C2 1.504(2) . ?
C2 H2A 0.9900 . ?
C2 H2B 0.9900 . ?
C2 C3 1.531(2) . ?
C3 H3A 0.9900 . ?
C3 H3B 0.9900 . ?
C3 C4 1.534(2) . ?
C4 H4A 0.9900 . ?
C4 H4B 0.9900 . ?
C4 C5 1.529(2) . ?
C5 H5A 0.9900 . ?
C5 H5B 0.9900 . ?
C5 C6 1.536(2) . ?
C6 H6B 0.9900 . ?
C6 H6A 0.9900 . ?
C6 C7 1.534(2) . ?
C7 H7B 0.9900 . ?
C7 H7A 0.9900 . ?
C7 C8 1.533(2) . ?
C8 H8A 0.9900 . ?
C8 H8B 0.9900 . ?
C8 C9 1.533(2) . ?
C9 H9A 0.9900 . ?
C9 H9B 0.9900 . ?
C9 C10 1.533(2) . ?
C10 H10A 0.9900 . ?
C10 H10B 0.9900 . ?
C10 C11 1.530(2) . ?
C11 H11A 0.9900 . ?
C11 H11B 0.9900 . ?
C11 C12 1.530(2) . ?
C12 H12A 0.9900 . ?
C12 H12B 0.9900 . ?
C12 C13 1.500(2) . ?

loop_
_geom_hbond_atom_site_label_D
_geom_hbond_atom_site_label_H
_geom_hbond_atom_site_label_A
_geom_hbond_distance_DH
_geom_hbond_distance_HA
_geom_hbond_distance_DA
_geom_hbond_angle_DHA
_geom_hbond_site_symmetry_A
_geom_hbond_publ_flag
O2 H2 O1 0.84 1.84 2.6759(18) 174.3 3_365 yes
O3 H3 O4 0.84 1.83 2.6637(18) 175.3 3_866 yes
C12 H12A O1 0.99 2.42 3.384(2) 164.0 4_766 yes
